data_7028464
loop_
_publ_author_name
'McKinty, Adam M.'
'Stephan, Douglas W.'

_publ_section_title
;
 A facile route to Ru-alkylidenes.
;
_journal_issue 7
_journal_name_full 'Dalton transactions (Cambridge, England : 2003)'
_journal_page_first 2710
_journal_page_last 2712
_journal_paper_doi 10.1039/c3dt53525h
_journal_volume 43
_journal_year 2014
_chemical_formula_sum 'C37 H47 O P Ru S2'
_chemical_formula_weight 703.91
_chemical_name_systematic
; 
 ? 
;
_space_group_IT_number 14
_symmetry_cell_setting monoclinic
_symmetry_space_group_name_Hall '-P 2ybc'
_symmetry_space_group_name_H-M 'P 1 21/c 1'
_atom_sites_solution_hydrogens geom
_atom_sites_solution_primary direct
_atom_sites_solution_secondary difmap
_audit_creation_method SHELXL-97
_cell_angle_alpha 90.00
_cell_angle_beta 94.848(2)
_cell_angle_gamma 90.00
_cell_formula_units_Z 4
_cell_length_a 10.4646(7)
_cell_length_b 18.4403(12)
_cell_length_c 17.6740(11)
_cell_measurement_temperature 150(2)
_cell_volume 3398.4(4)
_computing_structure_refinement 'SHELXL-97 (Sheldrick, 2008)'
_computing_structure_solution 'SHELXS-97 (Sheldrick, 2008)'
_diffrn_ambient_temperature 150(2)
_diffrn_measured_fraction_theta_full 0.995
_diffrn_measured_fraction_theta_max 0.995
_diffrn_radiation_monochromator graphite
_diffrn_radiation_source 'fine-focus sealed tube'
_diffrn_radiation_type MoK\a
_diffrn_radiation_wavelength 0.71073
_diffrn_reflns_av_R_equivalents 0.0480
_diffrn_reflns_av_sigmaI/netI 0.0499
_diffrn_reflns_limit_h_max 13
_diffrn_reflns_limit_h_min -13
_diffrn_reflns_limit_k_max 24
_diffrn_reflns_limit_k_min -23
_diffrn_reflns_limit_l_max 23
_diffrn_reflns_limit_l_min -19
_diffrn_reflns_number 30892
_diffrn_reflns_theta_full 27.84
_diffrn_reflns_theta_max 27.84
_diffrn_reflns_theta_min 1.60
_exptl_absorpt_coefficient_mu 0.659
_exptl_absorpt_correction_T_max 0.8934
_exptl_absorpt_correction_T_min 0.8822
_exptl_absorpt_correction_type multi-scan
_exptl_crystal_density_diffrn 1.376
_exptl_crystal_density_method 'not measured'
_exptl_crystal_F_000 1472
_exptl_crystal_size_max 0.20
_exptl_crystal_size_mid 0.18
_exptl_crystal_size_min 0.17
_refine_diff_density_max 1.293
_refine_diff_density_min -0.507
_refine_diff_density_rms 0.087
_refine_ls_extinction_method none
_refine_ls_goodness_of_fit_ref 0.983
_refine_ls_hydrogen_treatment mixed
_refine_ls_matrix_type full
_refine_ls_number_parameters 379
_refine_ls_number_reflns 8032
_refine_ls_number_restraints 0
_refine_ls_restrained_S_all 0.983
_refine_ls_R_factor_all 0.0596
_refine_ls_R_factor_gt 0.0398
_refine_ls_shift/su_max 0.002
_refine_ls_shift/su_mean 0.000
_refine_ls_structure_factor_coef Fsqd
_refine_ls_weighting_details 'calc w=1/[\s^2^(Fo^2^)+(0.0349P)^2^+5.9134P] where P=(Fo^2^+2Fc^2^)/3'
_refine_ls_weighting_scheme calc
_refine_ls_wR_factor_gt 0.0873
_refine_ls_wR_factor_ref 0.0958
_reflns_number_gt 6258
_reflns_number_total 8032
_reflns_threshold_expression >2sigma(I)
_cod_data_source_file c3dt53525h.txt
_cod_data_source_block amm027_0m
_cod_original_sg_symbol_H-M P2(1)/c
_cod_database_code 7028464

loop_
_symmetry_equiv_pos_as_xyz
'x, y, z'
'-x, y+1/2, -z+1/2'
'-x, -y, -z'
'x, -y-1/2, z-1/2'

loop_
_atom_site_label
_atom_site_type_symbol
_atom_site_fract_x
_atom_site_fract_y
_atom_site_fract_z
_atom_site_U_iso_or_equiv
_atom_site_adp_type
_atom_site_occupancy
_atom_site_symmetry_multiplicity
_atom_site_calc_flag
_atom_site_refinement_flags
Ru1 Ru 0.24231(2) 0.119130(12) 0.762867(13) 0.01801(7) Uani 1 1 d .
S1 S 0.08005(7) 0.19667(4) 0.71808(5) 0.02738(17) Uani 1 1 d .
S2 S 0.40773(7) 0.05567(4) 0.71788(4) 0.02483(17) Uani 1 1 d .
P1 P 0.36915(7) 0.20024(4) 0.83097(4) 0.01743(15) Uani 1 1 d .
O1 O 0.12767(18) 0.04377(11) 0.68901(12) 0.0229(4) Uani 1 1 d .
C32 C 0.2985(3) 0.24282(15) 0.91404(17) 0.0232(6) Uani 1 1 d .
H32A H 0.3116 0.2069 0.9564 0.028 Uiso 1 1 calc R
C33 C 0.1532(3) 0.25575(18) 0.9029(2) 0.0307(7) Uani 1 1 d .
H33A H 0.1345 0.2929 0.8631 0.037 Uiso 1 1 calc R
H33B H 0.1096 0.2103 0.8856 0.037 Uiso 1 1 calc R
C34 C 0.1010(4) 0.2810(2) 0.9769(2) 0.0436(9) Uani 1 1 d .
H34A H 0.0081 0.2910 0.9675 0.052 Uiso 1 1 calc R
H34B H 0.1120 0.2417 1.0150 0.052 Uiso 1 1 calc R
C35 C 0.1686(4) 0.3487(2) 1.0084(2) 0.0424(9) Uani 1 1 d .
H35A H 0.1482 0.3899 0.9735 0.051 Uiso 1 1 calc R
H35B H 0.1373 0.3609 1.0582 0.051 Uiso 1 1 calc R
C36 C 0.3125(4) 0.3377(2) 1.0180(2) 0.0459(10) Uani 1 1 d .
H36A H 0.3335 0.3008 1.0578 0.055 Uiso 1 1 calc R
H36B H 0.3546 0.3837 1.0347 0.055 Uiso 1 1 calc R
C37 C 0.3641(3) 0.31303(19) 0.9439(2) 0.0356(8) Uani 1 1 d .
H37A H 0.4577 0.3048 0.9525 0.043 Uiso 1 1 calc R
H37B H 0.3496 0.3517 0.9053 0.043 Uiso 1 1 calc R
C20 C 0.4268(3) 0.27688(15) 0.77519(17) 0.0214(6) Uani 1 1 d .
H20A H 0.4822 0.3075 0.8113 0.026 Uiso 1 1 calc R
C21 C 0.5116(3) 0.25106(18) 0.7139(2) 0.0338(8) Uani 1 1 d .
H21A H 0.4601 0.2210 0.6762 0.041 Uiso 1 1 calc R
H21B H 0.5822 0.2207 0.7374 0.041 Uiso 1 1 calc R
C22 C 0.5677(4) 0.3161(2) 0.6738(2) 0.0448(10) Uani 1 1 d .
H22A H 0.6273 0.3427 0.7105 0.054 Uiso 1 1 calc R
H22B H 0.6175 0.2984 0.6323 0.054 Uiso 1 1 calc R
C23 C 0.4638(4) 0.36760(19) 0.6412(2) 0.0412(9) Uani 1 1 d .
H23A H 0.5042 0.4108 0.6199 0.049 Uiso 1 1 calc R
H23B H 0.4115 0.3432 0.5994 0.049 Uiso 1 1 calc R
C24 C 0.3781(3) 0.39135(17) 0.7012(2) 0.0335(8) Uani 1 1 d .
H24A H 0.3078 0.4218 0.6774 0.040 Uiso 1 1 calc R
H24B H 0.4283 0.4212 0.7397 0.040 Uiso 1 1 calc R
C25 C 0.3208(3) 0.32582(17) 0.74032(19) 0.0293(7) Uani 1 1 d .
H25A H 0.2677 0.3430 0.7805 0.035 Uiso 1 1 calc R
H25B H 0.2650 0.2981 0.7027 0.035 Uiso 1 1 calc R
C26 C 0.5229(3) 0.15770(15) 0.87019(17) 0.0212(6) Uani 1 1 d .
H26A H 0.5614 0.1362 0.8254 0.025 Uiso 1 1 calc R
C27 C 0.5028(3) 0.09386(18) 0.92326(19) 0.0309(7) Uani 1 1 d .
H27A H 0.4404 0.0595 0.8979 0.037 Uiso 1 1 calc R
H27B H 0.4671 0.1118 0.9699 0.037 Uiso 1 1 calc R
C28 C 0.6302(3) 0.05457(19) 0.9445(2) 0.0356(8) Uani 1 1 d .
H28A H 0.6157 0.0151 0.9808 0.043 Uiso 1 1 calc R
H28B H 0.6608 0.0324 0.8984 0.043 Uiso 1 1 calc R
C29 C 0.7318(3) 0.1046(2) 0.9796(2) 0.0364(8) Uani 1 1 d .
H29A H 0.8130 0.0776 0.9903 0.044 Uiso 1 1 calc R
H29B H 0.7053 0.1237 1.0283 0.044 Uiso 1 1 calc R
C30 C 0.7527(3) 0.1673(2) 0.9262(3) 0.0473(10) Uani 1 1 d .
H30A H 0.7846 0.1484 0.8788 0.057 Uiso 1 1 calc R
H30B H 0.8181 0.2007 0.9503 0.057 Uiso 1 1 calc R
C31 C 0.6262(3) 0.20863(19) 0.9073(2) 0.0424(9) Uani 1 1 d .
H31A H 0.5964 0.2294 0.9544 0.051 Uiso 1 1 calc R
H31B H 0.6407 0.2491 0.8722 0.051 Uiso 1 1 calc R
C1 C 0.1945(3) 0.07735(16) 0.85120(18) 0.0242(6) Uani 1 1 d .
H1A H 0.2181 0.1018 0.8976 0.029 Uiso 1 1 calc R
C2 C 0.1224(3) 0.00894(16) 0.85528(16) 0.0223(6) Uani 1 1 d .
C3 C 0.1567(3) -0.05421(16) 0.81873(18) 0.0267(7) Uani 1 1 d .
H3A H 0.2290 -0.0540 0.7897 0.032 Uiso 1 1 calc R
C4 C 0.0860(3) -0.11731(17) 0.82442(19) 0.0323(7) Uani 1 1 d .
H4A H 0.1101 -0.1600 0.7992 0.039 Uiso 1 1 calc R
C5 C -0.0195(3) -0.11834(18) 0.8666(2) 0.0360(8) Uani 1 1 d .
H5A H -0.0677 -0.1616 0.8706 0.043 Uiso 1 1 calc R
C6 C -0.0540(3) -0.0558(2) 0.9028(2) 0.0348(8) Uani 1 1 d .
H6A H -0.1269 -0.0560 0.9315 0.042 Uiso 1 1 calc R
C7 C 0.0166(3) 0.00705(17) 0.89765(18) 0.0275(7) Uani 1 1 d .
H7A H -0.0076 0.0495 0.9234 0.033 Uiso 1 1 calc R
C14 C -0.0379(3) 0.13067(16) 0.69164(17) 0.0245(6) Uani 1 1 d .
C19 C -0.0049(3) 0.05849(16) 0.68160(17) 0.0233(6) Uani 1 1 d .
C18 C -0.0955(3) 0.00340(18) 0.67336(19) 0.0302(7) Uani 1 1 d .
H18A H -0.0699 -0.0459 0.6709 0.036 Uiso 1 1 calc R
C17 C -0.2242(3) 0.02209(19) 0.6689(2) 0.0351(8) Uani 1 1 d .
H17A H -0.2880 -0.0146 0.6629 0.042 Uiso 1 1 calc R
C16 C -0.2601(3) 0.0942(2) 0.6731(2) 0.0362(8) Uani 1 1 d .
H16A H -0.3484 0.1069 0.6676 0.043 Uiso 1 1 calc R
C15 C -0.1681(3) 0.14796(19) 0.6851(2) 0.0320(7) Uani 1 1 d .
H15A H -0.1939 0.1971 0.6890 0.038 Uiso 1 1 calc R
C13 C 0.1895(3) 0.00091(15) 0.63731(17) 0.0228(6) Uani 1 1 d .
C12 C 0.1254(3) -0.03573(17) 0.57623(19) 0.0302(7) Uani 1 1 d .
H12A H 0.0346 -0.0335 0.5684 0.036 Uiso 1 1 calc R
C11 C 0.1948(4) -0.0753(2) 0.5271(2) 0.0388(8) Uani 1 1 d .
H11A H 0.1517 -0.1002 0.4854 0.047 Uiso 1 1 calc R
C10 C 0.3265(3) -0.0784(2) 0.5391(2) 0.0386(8) Uani 1 1 d .
H10A H 0.3741 -0.1064 0.5062 0.046 Uiso 1 1 calc R
C9 C 0.3897(3) -0.04067(18) 0.59892(19) 0.0312(7) Uani 1 1 d .
H9A H 0.4806 -0.0429 0.6061 0.037 Uiso 1 1 calc R
C8 C 0.3226(3) 0.00052(16) 0.64892(17) 0.0229(6) Uani 1 1 d .

loop_
_atom_site_aniso_label
_atom_site_aniso_U_11
_atom_site_aniso_U_22
_atom_site_aniso_U_33
_atom_site_aniso_U_23
_atom_site_aniso_U_13
_atom_site_aniso_U_12
Ru1 0.01601(11) 0.01533(11) 0.02231(12) -0.00002(9) -0.00059(8) -0.00048(9)
S1 0.0218(3) 0.0185(4) 0.0406(5) 0.0011(3) -0.0047(3) -0.0003(3)
S2 0.0175(3) 0.0282(4) 0.0283(4) -0.0061(3) -0.0005(3) 0.0003(3)
P1 0.0176(3) 0.0140(3) 0.0204(4) 0.0009(3) -0.0005(3) -0.0011(3)
O1 0.0170(9) 0.0222(11) 0.0288(11) -0.0035(9) -0.0018(9) -0.0003(8)
C32 0.0284(15) 0.0180(14) 0.0231(15) -0.0020(11) 0.0008(13) -0.0002(12)
C33 0.0281(16) 0.0256(16) 0.0398(19) -0.0091(14) 0.0106(15) -0.0020(13)
C34 0.045(2) 0.037(2) 0.053(2) -0.0132(17) 0.0232(19) -0.0071(17)
C35 0.053(2) 0.0342(19) 0.042(2) -0.0133(16) 0.0161(18) -0.0001(17)
C36 0.061(3) 0.041(2) 0.035(2) -0.0191(17) -0.0033(19) 0.0013(19)
C37 0.0322(17) 0.0342(19) 0.040(2) -0.0153(15) 0.0015(15) -0.0047(15)
C20 0.0215(14) 0.0189(14) 0.0237(15) 0.0019(11) 0.0013(12) -0.0040(11)
C21 0.0422(19) 0.0260(17) 0.0352(19) 0.0077(14) 0.0142(16) 0.0035(15)
C22 0.051(2) 0.037(2) 0.051(2) 0.0135(17) 0.0280(19) 0.0000(17)
C23 0.059(2) 0.0286(19) 0.037(2) 0.0133(15) 0.0109(18) -0.0066(17)
C24 0.0340(17) 0.0252(17) 0.0410(19) 0.0111(14) 0.0008(15) 0.0004(14)
C25 0.0266(15) 0.0256(16) 0.0351(18) 0.0111(13) -0.0008(14) -0.0010(13)
C26 0.0213(14) 0.0195(14) 0.0219(15) 0.0019(11) -0.0028(12) -0.0004(11)
C27 0.0280(16) 0.0317(17) 0.0324(18) 0.0111(14) -0.0017(14) 0.0031(14)
C28 0.0341(18) 0.0322(18) 0.039(2) 0.0113(15) -0.0033(16) 0.0064(15)
C29 0.0301(17) 0.046(2) 0.0316(18) -0.0017(15) -0.0061(15) 0.0136(15)
C30 0.0245(17) 0.040(2) 0.073(3) 0.0089(19) -0.0176(19) -0.0034(16)
C31 0.0302(17) 0.0254(17) 0.067(3) 0.0011(17) -0.0215(18) -0.0028(14)
C1 0.0239(14) 0.0216(15) 0.0269(16) -0.0021(12) 0.0011(13) 0.0002(12)
C2 0.0244(14) 0.0217(14) 0.0198(15) 0.0018(11) -0.0033(12) -0.0019(12)
C3 0.0287(16) 0.0243(16) 0.0268(16) 0.0015(12) 0.0009(13) -0.0018(13)
C4 0.0398(18) 0.0192(15) 0.0370(18) -0.0017(14) -0.0024(15) 0.0021(14)
C5 0.0367(18) 0.0278(17) 0.042(2) 0.0057(15) -0.0084(16) -0.0159(15)
C6 0.0248(16) 0.043(2) 0.0363(19) 0.0035(16) 0.0030(15) -0.0074(15)
C7 0.0237(15) 0.0283(16) 0.0303(17) -0.0005(13) 0.0019(13) -0.0004(13)
C14 0.0213(14) 0.0275(16) 0.0244(15) -0.0021(12) 0.0006(12) -0.0012(12)
C19 0.0188(13) 0.0275(16) 0.0234(15) -0.0010(12) 0.0013(12) -0.0028(12)
C18 0.0273(16) 0.0294(17) 0.0338(18) -0.0028(14) 0.0021(14) -0.0034(13)
C17 0.0267(16) 0.0373(19) 0.042(2) -0.0054(15) 0.0047(15) -0.0098(14)
C16 0.0143(14) 0.048(2) 0.047(2) -0.0088(17) 0.0037(14) 0.0001(14)
C15 0.0269(16) 0.0292(17) 0.0399(19) -0.0039(14) 0.0025(15) 0.0045(14)
C13 0.0240(14) 0.0165(14) 0.0276(16) 0.0002(11) 0.0002(13) 0.0024(12)
C12 0.0260(15) 0.0286(17) 0.0346(18) -0.0064(14) -0.0048(14) 0.0012(13)
C11 0.0414(19) 0.037(2) 0.037(2) -0.0127(15) -0.0050(17) 0.0022(16)
C10 0.0388(19) 0.040(2) 0.037(2) -0.0133(16) -0.0013(16) 0.0122(16)
C9 0.0265(16) 0.0350(18) 0.0318(18) -0.0063(14) 0.0000(14) 0.0068(14)
C8 0.0238(14) 0.0204(14) 0.0238(15) 0.0004(12) -0.0019(12) 0.0023(12)

loop_
_atom_type_symbol
_atom_type_description
_atom_type_scat_dispersion_real
_atom_type_scat_dispersion_imag
_atom_type_scat_source
C C 0.0033 0.0016 'International Tables Vol C Tables 4.2.6.8 and 6.1.1.4'
H H 0.0000 0.0000 'International Tables Vol C Tables 4.2.6.8 and 6.1.1.4'
O O 0.0106 0.0060 'International Tables Vol C Tables 4.2.6.8 and 6.1.1.4'
P P 0.1023 0.0942 'International Tables Vol C Tables 4.2.6.8 and 6.1.1.4'
S S 0.1246 0.1234 'International Tables Vol C Tables 4.2.6.8 and 6.1.1.4'
Ru Ru -1.2594 0.8363 'International Tables Vol C Tables 4.2.6.8 and 6.1.1.4'

loop_
_geom_angle_atom_site_label_1
_geom_angle_atom_site_label_2
_geom_angle_atom_site_label_3
_geom_angle
C1 Ru1 O1 93.73(11)
C1 Ru1 P1 90.84(10)
O1 Ru1 P1 175.32(6)
C1 Ru1 S2 110.34(9)
O1 Ru1 S2 82.00(5)
P1 Ru1 S2 95.48(3)
C1 Ru1 S1 107.70(9)
O1 Ru1 S1 80.73(6)
P1 Ru1 S1 98.83(3)
S2 Ru1 S1 138.96(3)
C14 S1 Ru1 98.11(10)
C8 S2 Ru1 100.48(10)
C20 P1 C32 105.39(13)
C20 P1 C26 102.05(13)
C32 P1 C26 105.66(14)
C20 P1 Ru1 114.93(10)
C32 P1 Ru1 116.05(10)
C26 P1 Ru1 111.44(9)
C13 O1 C19 123.5(2)
C13 O1 Ru1 118.96(16)
C19 O1 Ru1 114.72(17)
C33 C32 C37 108.8(2)
C33 C32 P1 114.7(2)
C37 C32 P1 115.3(2)
C33 C32 H32A 105.7
C37 C32 H32A 105.7
P1 C32 H32A 105.7
C34 C33 C32 111.0(3)
C34 C33 H33A 109.4
C32 C33 H33A 109.4
C34 C33 H33B 109.4
C32 C33 H33B 109.4
H33A C33 H33B 108.0
C35 C34 C33 112.0(3)
C35 C34 H34A 109.2
C33 C34 H34A 109.2
C35 C34 H34B 109.2
C33 C34 H34B 109.2
H34A C34 H34B 107.9
C36 C35 C34 111.0(3)
C36 C35 H35A 109.4
C34 C35 H35A 109.4
C36 C35 H35B 109.4
C34 C35 H35B 109.4
H35A C35 H35B 108.0
C35 C36 C37 111.4(3)
C35 C36 H36A 109.3
C37 C36 H36A 109.3
C35 C36 H36B 109.3
C37 C36 H36B 109.3
H36A C36 H36B 108.0
C36 C37 C32 111.4(3)
C36 C37 H37A 109.3
C32 C37 H37A 109.3
C36 C37 H37B 109.3
C32 C37 H37B 109.3
H37A C37 H37B 108.0
C25 C20 C21 110.1(3)
C25 C20 P1 114.2(2)
C21 C20 P1 111.9(2)
C25 C20 H20A 106.7
C21 C20 H20A 106.7
P1 C20 H20A 106.7
C20 C21 C22 110.5(3)
C20 C21 H21A 109.6
C22 C21 H21A 109.6
C20 C21 H21B 109.6
C22 C21 H21B 109.6
H21A C21 H21B 108.1
C23 C22 C21 111.9(3)
C23 C22 H22A 109.2
C21 C22 H22A 109.2
C23 C22 H22B 109.2
C21 C22 H22B 109.2
H22A C22 H22B 107.9
C24 C23 C22 111.3(3)
C24 C23 H23A 109.4
C22 C23 H23A 109.4
C24 C23 H23B 109.4
C22 C23 H23B 109.4
H23A C23 H23B 108.0
C23 C24 C25 111.4(3)
C23 C24 H24A 109.3
C25 C24 H24A 109.3
C23 C24 H24B 109.3
C25 C24 H24B 109.3
H24A C24 H24B 108.0
C20 C25 C24 110.5(3)
C20 C25 H25A 109.5
C24 C25 H25A 109.5
C20 C25 H25B 109.5
C24 C25 H25B 109.6
H25A C25 H25B 108.1
C27 C26 C31 109.7(3)
C27 C26 P1 113.1(2)
C31 C26 P1 117.0(2)
C27 C26 H26A 105.3
C31 C26 H26A 105.3
P1 C26 H26A 105.3
C26 C27 C28 110.6(3)
C26 C27 H27A 109.5
C28 C27 H27A 109.5
C26 C27 H27B 109.5
C28 C27 H27B 109.5
H27A C27 H27B 108.1
C29 C28 C27 112.4(3)
C29 C28 H28A 109.1
C27 C28 H28A 109.1
C29 C28 H28B 109.1
C27 C28 H28B 109.1
H28A C28 H28B 107.9
C28 C29 C30 110.2(3)
C28 C29 H29A 109.6
C30 C29 H29A 109.6
C28 C29 H29B 109.6
C30 C29 H29B 109.6
H29A C29 H29B 108.1
C29 C30 C31 110.2(3)
C29 C30 H30A 109.6
C31 C30 H30A 109.6
C29 C30 H30B 109.6
C31 C30 H30B 109.6
H30A C30 H30B 108.1
C26 C31 C30 110.5(3)
C26 C31 H31A 109.5
C30 C31 H31A 109.5
C26 C31 H31B 109.5
C30 C31 H31B 109.5
H31A C31 H31B 108.1
C2 C1 Ru1 125.0(2)
C2 C1 H1A 117.5
Ru1 C1 H1A 117.5
C7 C2 C3 118.5(3)
C7 C2 C1 118.8(3)
C3 C2 C1 122.6(3)
C4 C3 C2 120.5(3)
C4 C3 H3A 119.7
C2 C3 H3A 119.7
C5 C4 C3 120.4(3)
C5 C4 H4A 119.8
C3 C4 H4A 119.8
C6 C5 C4 119.4(3)
C6 C5 H5A 120.3
C4 C5 H5A 120.3
C5 C6 C7 120.4(3)
C5 C6 H6A 119.8
C7 C6 H6A 119.8
C6 C7 C2 120.8(3)
C6 C7 H7A 119.6
C2 C7 H7A 119.6
C19 C14 C15 117.4(3)
C19 C14 S1 121.2(2)
C15 C14 S1 121.3(2)
C14 C19 C18 122.6(3)
C14 C19 O1 115.2(2)
C18 C19 O1 121.8(3)
C17 C18 C19 118.4(3)
C17 C18 H18A 120.8
C19 C18 H18A 120.8
C16 C17 C18 120.1(3)
C16 C17 H17A 119.9
C18 C17 H17A 119.9
C15 C16 C17 120.4(3)
C15 C16 H16A 119.8
C17 C16 H16A 119.8
C16 C15 C14 120.7(3)
C16 C15 H15A 119.6
C14 C15 H15A 119.6
C8 C13 C12 121.4(3)
C8 C13 O1 114.6(2)
C12 C13 O1 123.8(3)
C11 C12 C13 119.7(3)
C11 C12 H12A 120.1
C13 C12 H12A 120.1
C10 C11 C12 119.8(3)
C10 C11 H11A 120.1
C12 C11 H11A 120.1
C11 C10 C9 120.2(3)
C11 C10 H10A 119.9
C9 C10 H10A 119.9
C10 C9 C8 121.5(3)
C10 C9 H9A 119.3
C8 C9 H9A 119.3
C9 C8 C13 117.4(3)
C9 C8 S2 119.8(2)
C13 C8 S2 122.6(2)

loop_
_geom_bond_atom_site_label_1
_geom_bond_atom_site_label_2
_geom_bond_distance
Ru1 C1 1.848(3)
Ru1 O1 2.1931(19)
Ru1 P1 2.2754(7)
Ru1 S2 2.2870(8)
Ru1 S1 2.3080(8)
S1 C14 1.768(3)
S2 C8 1.769(3)
P1 C20 1.853(3)
P1 C32 1.872(3)
P1 C26 1.870(3)
O1 C13 1.406(3)
O1 C19 1.409(3)
C32 C33 1.535(4)
C32 C37 1.538(4)
C32 H32A 1.0000
C33 C34 1.532(5)
C33 H33A 0.9900
C33 H33B 0.9900
C34 C35 1.518(5)
C34 H34A 0.9900
C34 H34B 0.9900
C35 C36 1.514(5)
C35 H35A 0.9900
C35 H35B 0.9900
C36 C37 1.526(5)
C36 H36A 0.9900
C36 H36B 0.9900
C37 H37A 0.9900
C37 H37B 0.9900
C20 C25 1.519(4)
C20 C21 1.534(4)
C20 H20A 1.0000
C21 C22 1.535(4)
C21 H21A 0.9900
C21 H21B 0.9900
C22 C23 1.520(5)
C22 H22A 0.9900
C22 H22B 0.9900
C23 C24 1.510(5)
C23 H23A 0.9900
C23 H23B 0.9900
C24 C25 1.539(4)
C24 H24A 0.9900
C24 H24B 0.9900
C25 H25A 0.9900
C25 H25B 0.9900
C26 C27 1.531(4)
C26 C31 1.536(4)
C26 H26A 1.0000
C27 C28 1.536(4)
C27 H27A 0.9900
C27 H27B 0.9900
C28 C29 1.502(5)
C28 H28A 0.9900
C28 H28B 0.9900
C29 C30 1.519(5)
C29 H29A 0.9900
C29 H29B 0.9900
C30 C31 1.540(5)
C30 H30A 0.9900
C30 H30B 0.9900
C31 H31A 0.9900
C31 H31B 0.9900
C1 C2 1.475(4)
C1 H1A 0.9500
C2 C7 1.389(4)
C2 C3 1.393(4)
C3 C4 1.387(4)
C3 H3A 0.9500
C4 C5 1.383(5)
C4 H4A 0.9500
C5 C6 1.383(5)
C5 H5A 0.9500
C6 C7 1.382(4)
C6 H6A 0.9500
C7 H7A 0.9500
C14 C19 1.390(4)
C14 C15 1.395(4)
C19 C18 1.389(4)
C18 C17 1.386(4)
C18 H18A 0.9500
C17 C16 1.386(5)
C17 H17A 0.9500
C16 C15 1.386(5)
C16 H16A 0.9500
C15 H15A 0.9500
C13 C8 1.391(4)
C13 C12 1.396(4)
C12 C11 1.385(5)
C12 H12A 0.9500
C11 C10 1.378(5)
C11 H11A 0.9500
C10 C9 1.386(5)
C10 H10A 0.9500
C9 C8 1.398(4)
C9 H9A 0.9500
